data_4304629
loop_
_publ_author_name
'Huaze Dong'
'Juan Yang'
'Xia Liu'
'Shaohua Gou'

_publ_section_title
;
Anion-Modulated Reversible Conversion of Molecular Assembly between a
Macrocycle and a Linear Chain
;
_journal_name_full 'Inorganic Chemistry'
_journal_page_first 2913
_journal_page_last 2915
_journal_paper_doi 10.1021/ic702157r
_journal_volume 47
_journal_year 2008
_chemical_formula_moiety 'C20 H16 N6 S2 Hg I2 '
_chemical_formula_sum 'C20 H16 Hg I2 N6 S2'
_chemical_formula_weight 858.90
_chemical_name_systematic
; 
 ? 
;
_space_group_IT_number 15
_symmetry_cell_setting monoclinic
_symmetry_space_group_name_Hall '-C 2yc'
_symmetry_space_group_name_H-M 'C 1 2/c 1'
_atom_sites_solution_hydrogens geom
_atom_sites_solution_primary direct
_atom_sites_solution_secondary difmap
_audit_creation_method SHELXL-97
_cell_angle_alpha 90.00
_cell_angle_beta 103.066(2)
_cell_angle_gamma 90.00
_cell_formula_units_Z 4
_cell_length_a 16.447(2)
_cell_length_b 6.8547(8)
_cell_length_c 22.978(3)
_cell_measurement_reflns_used 1188
_cell_measurement_temperature 291(2)
_cell_measurement_theta_max 21.941
_cell_measurement_theta_min 2.547
_cell_volume 2523.5(5)
_computing_cell_refinement 'SMART (Bruker, 2000)'
_computing_data_collection 'SMART (Bruker, 2000)'
_computing_data_reduction 'SAINT (Bruker, 2000)'
_computing_molecular_graphics 'SHELXTL (Bruker, 2000)'
_computing_publication_material 'SHELXTL (Bruker, 2000)'
_computing_structure_refinement 'SHELXTL (Bruker, 2000)'
_computing_structure_solution 'SHELXTL (Bruker, 2000)'
_diffrn_ambient_temperature 291(2)
_diffrn_measured_fraction_theta_full 0.998
_diffrn_measured_fraction_theta_max 0.998
_diffrn_measurement_device_type 'Bruker CCD area detector'
_diffrn_radiation_monochromator graphite
_diffrn_radiation_source 'fine-focus sealed tube'
_diffrn_radiation_type MoK\a
_diffrn_radiation_wavelength 0.71073
_diffrn_reflns_av_R_equivalents 0.0564
_diffrn_reflns_av_sigmaI/netI 0.0831
_diffrn_reflns_limit_h_max 20
_diffrn_reflns_limit_h_min -20
_diffrn_reflns_limit_k_max 8
_diffrn_reflns_limit_k_min -6
_diffrn_reflns_limit_l_max 21
_diffrn_reflns_limit_l_min -28
_diffrn_reflns_number 6531
_diffrn_reflns_theta_full 26.00
_diffrn_reflns_theta_max 26.00
_diffrn_reflns_theta_min 1.82
_exptl_absorpt_coefficient_mu 8.731
_exptl_absorpt_correction_T_max 0.4555
_exptl_absorpt_correction_T_min 0.3741
_exptl_absorpt_correction_type multi-scan
_exptl_crystal_colour 'pale yellow'
_exptl_crystal_density_diffrn 2.261
_exptl_crystal_density_method 'not measured'
_exptl_crystal_description block
_exptl_crystal_F_000 1584
_exptl_crystal_size_max 0.20
_exptl_crystal_size_mid 0.10
_exptl_crystal_size_min 0.10
_refine_diff_density_max 1.296
_refine_diff_density_min -0.830
_refine_diff_density_rms 0.138
_refine_ls_extinction_method none
_refine_ls_goodness_of_fit_ref 0.899
_refine_ls_hydrogen_treatment constr
_refine_ls_matrix_type full
_refine_ls_number_parameters 141
_refine_ls_number_reflns 2477
_refine_ls_number_restraints 0
_refine_ls_restrained_S_all 0.899
_refine_ls_R_factor_all 0.0733
_refine_ls_R_factor_gt 0.0483
_refine_ls_shift/su_max 0.000
_refine_ls_shift/su_mean 0.000
_refine_ls_structure_factor_coef Fsqd
_refine_ls_weighting_details 'calc w=1/[\s^2^(Fo^2^)+(0.0162P)^2^+0.0000P] where P=(Fo^2^+2Fc^2^)/3'
_refine_ls_weighting_scheme calc
_refine_ls_wR_factor_gt 0.0666
_refine_ls_wR_factor_ref 0.0732
_reflns_number_gt 1814
_reflns_number_total 2477
_reflns_threshold_expression >2sigma(I)
_cod_data_source_file ic702157r-file002_1.cif
_cod_data_source_block 2
_cod_original_sg_symbol_H-M 'C 2/c'
_cod_database_code 4304629

loop_
_symmetry_equiv_pos_as_xyz
'x, y, z'
'-x, y, -z+1/2'
'x+1/2, y+1/2, z'
'-x+1/2, y+1/2, -z+1/2'
'-x, -y, -z'
'x, -y, z-1/2'
'-x+1/2, -y+1/2, -z'
'x+1/2, -y+1/2, z-1/2'

loop_
_atom_site_label
_atom_site_type_symbol
_atom_site_fract_x
_atom_site_fract_y
_atom_site_fract_z
_atom_site_U_iso_or_equiv
_atom_site_adp_type
_atom_site_occupancy
_atom_site_symmetry_multiplicity
_atom_site_calc_flag
_atom_site_refinement_flags
_atom_site_disorder_assembly
_atom_site_disorder_group
Hg1 Hg 0.0000 0.09981(7) 0.2500 0.04812(17) Uani 1 2 d S . .
I1 I 0.03796(4) -0.03690(10) 0.15224(3) 0.0719(2) Uani 1 1 d . . .
N3 N 0.1020(4) 0.3477(9) 0.2857(3) 0.0508(19) Uani 1 1 d . . .
C9 C 0.1304(5) 0.3664(11) 0.3440(4) 0.048(2) Uani 1 1 d . . .
H9 H 0.1072 0.2882 0.3690 0.058 Uiso 1 1 calc R . .
C7 C 0.1926(6) 0.6025(13) 0.2722(4) 0.067(3) Uani 1 1 d . . .
H7 H 0.2109 0.6880 0.2464 0.080 Uiso 1 1 calc R . .
C8 C 0.1326(6) 0.4657(13) 0.2504(4) 0.061(3) Uani 1 1 d . . .
H8 H 0.1127 0.4554 0.2093 0.073 Uiso 1 1 calc R . .
N1 N 0.1623(4) 0.4706(8) 0.4662(3) 0.0369(16) Uani 1 1 d . . .
C5 C 0.1928(5) 0.4955(11) 0.3699(4) 0.037(2) Uani 1 1 d . . .
C4 C 0.2221(5) 0.5022(10) 0.4359(4) 0.040(2) Uani 1 1 d . . .
C1 C 0.1882(6) 0.4739(10) 0.5253(4) 0.042(2) Uani 1 1 d . . .
C3 C 0.3045(5) 0.5349(10) 0.4645(4) 0.043(2) Uani 1 1 d . . .
H3 H 0.3457 0.5562 0.4434 0.052 Uiso 1 1 calc R . .
C6 C 0.2246(5) 0.6111(11) 0.3314(4) 0.054(2) Uani 1 1 d . . .
H6 H 0.2685 0.6957 0.3464 0.065 Uiso 1 1 calc R . .
S1 S 0.11508(15) 0.4447(3) 0.56976(10) 0.0563(6) Uani 1 1 d . . .
N2 N 0.2652(5) 0.5047(9) 0.5575(3) 0.0485(19) Uani 1 1 d . . .
C2 C 0.3221(6) 0.5341(10) 0.5260(4) 0.052(2) Uani 1 1 d . . .
H2 H 0.3769 0.5554 0.5464 0.062 Uiso 1 1 calc R . .
C10 C 0.0178(5) 0.4085(10) 0.5147(4) 0.053(2) Uani 1 1 d . . .
H10A H 0.0276 0.3185 0.4844 0.063 Uiso 1 1 calc R . .
H10B H -0.0226 0.3490 0.5341 0.063 Uiso 1 1 calc R . .

loop_
_atom_site_aniso_label
_atom_site_aniso_U_11
_atom_site_aniso_U_22
_atom_site_aniso_U_33
_atom_site_aniso_U_23
_atom_site_aniso_U_13
_atom_site_aniso_U_12
Hg1 0.0503(3) 0.0592(3) 0.0338(3) 0.000 0.0073(2) 0.000
I1 0.0658(5) 0.0993(6) 0.0498(5) -0.0206(3) 0.0111(4) 0.0192(4)
N3 0.056(5) 0.062(5) 0.034(4) 0.002(4) 0.011(4) -0.009(4)
C9 0.064(6) 0.044(6) 0.044(6) 0.014(4) 0.028(5) 0.000(4)
C7 0.071(7) 0.077(7) 0.053(7) 0.014(6) 0.015(6) -0.028(6)
C8 0.071(7) 0.075(7) 0.032(6) 0.012(5) 0.006(5) 0.001(5)
N1 0.036(4) 0.028(4) 0.048(5) 0.001(3) 0.010(4) -0.003(3)
C5 0.035(5) 0.037(5) 0.043(5) 0.000(4) 0.015(4) 0.001(4)
C4 0.050(6) 0.027(5) 0.045(6) -0.002(4) 0.012(5) -0.001(4)
C1 0.054(6) 0.023(4) 0.049(6) 0.003(4) 0.011(5) 0.004(4)
C3 0.048(6) 0.032(5) 0.051(6) 0.003(4) 0.013(5) 0.000(4)
C6 0.050(6) 0.060(6) 0.052(6) 0.004(5) 0.012(5) -0.020(5)
S1 0.0662(17) 0.0637(16) 0.0425(14) 0.0043(11) 0.0198(13) -0.0044(12)
N2 0.052(5) 0.041(4) 0.045(5) 0.007(3) -0.005(4) 0.003(4)
C2 0.048(6) 0.041(5) 0.060(7) 0.003(4) 0.001(5) -0.001(4)
C10 0.066(6) 0.053(6) 0.046(6) 0.000(4) 0.025(5) -0.006(5)

loop_
_atom_type_symbol
_atom_type_description
_atom_type_scat_dispersion_real
_atom_type_scat_dispersion_imag
_atom_type_scat_source
C C 0.0033 0.0016 'International Tables Vol C Tables 4.2.6.8 and 6.1.1.4'
H H 0.0000 0.0000 'International Tables Vol C Tables 4.2.6.8 and 6.1.1.4'
N N 0.0061 0.0033 'International Tables Vol C Tables 4.2.6.8 and 6.1.1.4'
S S 0.1246 0.1234 'International Tables Vol C Tables 4.2.6.8 and 6.1.1.4'
I I -0.4742 1.8119 'International Tables Vol C Tables 4.2.6.8 and 6.1.1.4'
Hg Hg -2.3894 9.2266 'International Tables Vol C Tables 4.2.6.8 and 6.1.1.4'

loop_
_geom_angle_atom_site_label_1
_geom_angle_atom_site_label_2
_geom_angle_atom_site_label_3
_geom_angle
_geom_angle_site_symmetry_1
_geom_angle_site_symmetry_3
_geom_angle_publ_flag
N3 Hg1 N3 89.8(3) . 2 ?
N3 Hg1 I1 105.17(16) . . ?
N3 Hg1 I1 104.02(16) 2 . ?
N3 Hg1 I1 104.02(16) . 2 ?
N3 Hg1 I1 105.17(16) 2 2 ?
I1 Hg1 I1 138.35(4) . 2 ?
C9 N3 C8 117.7(7) . . ?
C9 N3 Hg1 118.4(5) . . ?
C8 N3 Hg1 123.9(6) . . ?
N3 C9 C5 123.9(7) . . ?
N3 C9 H9 118.1 . . ?
C5 C9 H9 118.1 . . ?
C6 C7 C8 118.9(8) . . ?
C6 C7 H7 120.6 . . ?
C8 C7 H7 120.6 . . ?
N3 C8 C7 122.5(9) . . ?
N3 C8 H8 118.7 . . ?
C7 C8 H8 118.7 . . ?
C1 N1 C4 115.1(7) . . ?
C6 C5 C9 116.3(8) . . ?
C6 C5 C4 123.8(7) . . ?
C9 C5 C4 119.9(7) . . ?
N1 C4 C3 122.2(8) . . ?
N1 C4 C5 114.7(7) . . ?
C3 C4 C5 123.1(8) . . ?
N1 C1 N2 128.0(8) . . ?
N1 C1 S1 119.3(7) . . ?
N2 C1 S1 112.7(7) . . ?
C2 C3 C4 116.2(8) . . ?
C2 C3 H3 121.9 . . ?
C4 C3 H3 121.9 . . ?
C7 C6 C5 120.5(8) . . ?
C7 C6 H6 119.8 . . ?
C5 C6 H6 119.8 . . ?
C1 S1 C10 102.8(4) . . ?
C2 N2 C1 114.9(8) . . ?
N2 C2 C3 123.6(9) . . ?
N2 C2 H2 118.2 . . ?
C3 C2 H2 118.2 . . ?
C10 C10 S1 113.4(8) 5_566 . ?
C10 C10 H10A 108.9 5_566 . ?
S1 C10 H10A 108.9 . . ?
C10 C10 H10B 108.9 5_566 . ?
S1 C10 H10B 108.9 . . ?
H10A C10 H10B 107.7 . . ?

loop_
_geom_bond_atom_site_label_1
_geom_bond_atom_site_label_2
_geom_bond_distance
_geom_bond_site_symmetry_2
_geom_bond_publ_flag
Hg1 N3 2.398(6) . ?
Hg1 N3 2.398(6) 2 ?
Hg1 I1 2.6358(7) . ?
Hg1 I1 2.6358(7) 2 ?
N3 C9 1.320(9) . ?
N3 C8 1.323(9) . ?
C9 C5 1.383(10) . ?
C9 H9 0.9300 . ?
C7 C6 1.345(11) . ?
C7 C8 1.371(11) . ?
C7 H7 0.9300 . ?
C8 H8 0.9300 . ?
N1 C1 1.328(9) . ?
N1 C4 1.344(9) . ?
C5 C6 1.376(10) . ?
C5 C4 1.485(10) . ?
C4 C3 1.385(10) . ?
C1 N2 1.331(9) . ?
C1 S1 1.756(8) . ?
C3 C2 1.376(11) . ?
C3 H3 0.9300 . ?
C6 H6 0.9300 . ?
S1 C10 1.818(9) . ?
N2 C2 1.322(10) . ?
C2 H2 0.9300 . ?
C10 C10 1.482(13) 5_566 ?
C10 H10A 0.9700 . ?
C10 H10B 0.9700 . ?
